data_2237176
loop_
_publ_author_name
'Thanigaimani, Kaliyaperumal'
'Khalib, Nuridayanti Che'
'Arshad, Suhana'
'Razak, Ibrahim Abdul'

_publ_section_title
;
 2,3-Diaminopyridinium hydrogen malonate
;
_journal_coeditor_code IS5228
_journal_issue 1
_journal_name_full 'Acta Crystallographica Section E'
_journal_page_first o92
_journal_page_last o93
_journal_paper_doi 10.1107/S1600536812050386
_journal_volume 69
_journal_year 2013
_chemical_formula_iupac 'C5 H8 N3 +, C3 H3 O4 -'
_chemical_formula_moiety 'C5 H8 N3 +, C3 H3 O4 -'
_chemical_formula_sum 'C8 H11 N3 O4'
_chemical_formula_weight 213.20
_chemical_name_systematic
;
2,3-Diaminopyridinium hydrogen malonate
;
_space_group_IT_number 4
_symmetry_cell_setting monoclinic
_symmetry_space_group_name_Hall 'P 2yb'
_symmetry_space_group_name_H-M 'P 1 21 1'
_atom_sites_solution_hydrogens geom
_atom_sites_solution_primary direct
_atom_sites_solution_secondary difmap
_audit_creation_method SHELXL-97
_cell_angle_alpha 90.00
_cell_angle_beta 91.2140(10)
_cell_angle_gamma 90.00
_cell_formula_units_Z 2
_cell_length_a 5.08430(10)
_cell_length_b 8.07710(10)
_cell_length_c 11.1928(2)
_cell_measurement_reflns_used 3153
_cell_measurement_temperature 100.0(10)
_cell_measurement_theta_max 32.55
_cell_measurement_theta_min 3.11
_cell_volume 459.545(13)
_computing_cell_refinement 'SAINT (Bruker, 2009)'
_computing_data_collection 'APEX2 (Bruker, 2009)'
_computing_data_reduction 'SAINT (Bruker, 2009)'
_computing_molecular_graphics 'SHELXTL (Sheldrick, 2008)'
_computing_publication_material
;
SHELXTL (Sheldrick, 2008) and PLATON (Spek, 2009)
;
_computing_structure_refinement 'SHELXTL (Sheldrick, 2008)'
_computing_structure_solution 'SHELXTL (Sheldrick, 2008)'
_diffrn_ambient_temperature 100.0(10)
_diffrn_measured_fraction_theta_full 0.990
_diffrn_measured_fraction_theta_max 0.990
_diffrn_measurement_device_type
;
Bruker SMART APEXII CCD area-detector
;
_diffrn_measurement_method '\f and \w scans'
_diffrn_radiation_monochromator graphite
_diffrn_radiation_source 'fine-focus sealed tube'
_diffrn_radiation_type MoK\a
_diffrn_radiation_wavelength 0.71073
_diffrn_reflns_av_R_equivalents 0.0243
_diffrn_reflns_av_sigmaI/netI 0.0256
_diffrn_reflns_limit_h_max 7
_diffrn_reflns_limit_h_min -7
_diffrn_reflns_limit_k_max 12
_diffrn_reflns_limit_k_min -10
_diffrn_reflns_limit_l_max 16
_diffrn_reflns_limit_l_min -17
_diffrn_reflns_number 6631
_diffrn_reflns_theta_full 32.72
_diffrn_reflns_theta_max 32.72
_diffrn_reflns_theta_min 1.82
_diffrn_standards_number 0
_exptl_absorpt_coefficient_mu 0.125
_exptl_absorpt_correction_T_max 0.9829
_exptl_absorpt_correction_T_min 0.9661
_exptl_absorpt_correction_type multi-scan
_exptl_absorpt_process_details '(<i>SADABS</i>; Bruker, 2009)'
_exptl_crystal_colour brown
_exptl_crystal_density_diffrn 1.541
_exptl_crystal_density_method 'not measured'
_exptl_crystal_description block
_exptl_crystal_F_000 224
_exptl_crystal_size_max 0.28
_exptl_crystal_size_mid 0.25
_exptl_crystal_size_min 0.14
_refine_diff_density_max 0.352
_refine_diff_density_min -0.256
_refine_ls_extinction_method none
_refine_ls_goodness_of_fit_ref 1.070
_refine_ls_hydrogen_treatment mixed
_refine_ls_matrix_type full
_refine_ls_number_parameters 160
_refine_ls_number_reflns 1778
_refine_ls_number_restraints 1
_refine_ls_restrained_S_all 1.070
_refine_ls_R_factor_all 0.0389
_refine_ls_R_factor_gt 0.0367
_refine_ls_shift/su_max 0.000
_refine_ls_shift/su_mean 0.000
_refine_ls_structure_factor_coef Fsqd
_refine_ls_weighting_details 'calc w=1/[\s^2^(Fo^2^)+(0.0564P)^2^+0.0570P] where P=(Fo^2^+2Fc^2^)/3'
_refine_ls_weighting_scheme calc
_refine_ls_wR_factor_gt 0.0914
_refine_ls_wR_factor_ref 0.0936
_reflns_number_gt 1695
_reflns_number_total 1778
_reflns_threshold_expression I>2\s(I)
_cod_data_source_file is5228.cif
_cod_data_source_block I
_cod_original_sg_symbol_H-M 'P 21'
_cod_database_code 2237176
_cod_database_fobs_code 2237176

loop_
_symmetry_equiv_pos_as_xyz
'x, y, z'
'-x, y+1/2, -z'

loop_
_atom_site_type_symbol
_atom_site_label
_atom_site_fract_x
_atom_site_fract_y
_atom_site_fract_z
_atom_site_U_iso_or_equiv
_atom_site_adp_type
_atom_site_calc_flag
_atom_site_refinement_flags
_atom_site_occupancy
_atom_site_symmetry_multiplicity
O O1 0.4162(2) 0.50089(15) 0.24888(10) 0.0139(2) Uani d . 1 1
O O2 0.3017(2) 0.50412(15) 0.44060(10) 0.0139(2) Uani d . 1 1
O O3 0.7878(2) 0.31758(17) 0.18357(11) 0.0209(3) Uani d . 1 1
O O4 1.0228(2) 0.17757(17) 0.31863(13) 0.0222(3) Uani d . 1 1
N N1 0.9986(2) 0.70786(17) 0.18711(12) 0.0123(2) Uani d . 1 1
N N2 0.8913(3) 0.75149(17) 0.38452(12) 0.0136(3) Uani d . 1 1
N N3 0.4668(3) 0.95043(19) 0.30805(14) 0.0163(3) Uani d . 1 1
C C1 0.8441(3) 0.78141(18) 0.26789(13) 0.0107(3) Uani d . 1 1
C C2 0.6311(3) 0.88272(18) 0.22541(14) 0.0119(3) Uani d . 1 1
C C3 0.5946(3) 0.8991(2) 0.10331(14) 0.0142(3) Uani d . 1 1
H H3A 0.4551 0.9663 0.0730 0.017 Uiso calc R 1 1
C C4 0.7607(3) 0.8179(2) 0.02293(14) 0.0161(3) Uani d . 1 1
H H4A 0.7326 0.8294 -0.0608 0.019 Uiso calc R 1 1
C C5 0.9617(3) 0.7228(2) 0.06655(14) 0.0153(3) Uani d . 1 1
H H5A 1.0754 0.6673 0.0135 0.018 Uiso calc R 1 1
C C6 0.4477(3) 0.45888(19) 0.35774(14) 0.0112(3) Uani d . 1 1
C C7 0.6803(3) 0.34858(19) 0.39221(14) 0.0129(3) Uani d . 1 1
H H7A 0.7997 0.4142 0.4448 0.016 Uiso calc R 1 1
H H7B 0.6122 0.2564 0.4410 0.016 Uiso calc R 1 1
C C8 0.8449(3) 0.27351(19) 0.29470(15) 0.0148(3) Uani d . 1 1
H H2N3 0.343(5) 1.013(4) 0.276(2) 0.023(6) Uiso d . 1 1
H H2N2 0.814(5) 0.817(4) 0.434(2) 0.026(6) Uiso d . 1 1
H H1N1 1.136(6) 0.645(4) 0.218(3) 0.044(8) Uiso d . 1 1
H H1N2 1.043(5) 0.703(4) 0.401(2) 0.029(6) Uiso d . 1 1
H H1N3 0.534(5) 0.963(3) 0.380(2) 0.018(5) Uiso d . 1 1
H H1O3 0.654(6) 0.395(5) 0.190(3) 0.048(9) Uiso d . 1 1

loop_
_atom_site_aniso_label
_atom_site_aniso_U_11
_atom_site_aniso_U_22
_atom_site_aniso_U_33
_atom_site_aniso_U_12
_atom_site_aniso_U_13
_atom_site_aniso_U_23
O1 0.0137(4) 0.0153(5) 0.0126(5) 0.0024(4) -0.0005(4) 0.0011(4)
O2 0.0129(4) 0.0152(5) 0.0136(5) 0.0025(4) 0.0018(3) 0.0004(4)
O3 0.0217(5) 0.0231(6) 0.0183(6) 0.0068(5) 0.0060(4) -0.0012(5)
O4 0.0143(5) 0.0164(6) 0.0360(8) 0.0056(4) 0.0016(4) -0.0008(5)
N1 0.0115(5) 0.0135(6) 0.0119(6) 0.0010(4) 0.0004(4) 0.0006(5)
N2 0.0134(5) 0.0160(6) 0.0114(6) 0.0024(4) -0.0001(4) 0.0004(5)
N3 0.0115(5) 0.0211(6) 0.0162(6) 0.0053(5) 0.0001(4) -0.0023(5)
C1 0.0096(5) 0.0114(6) 0.0112(6) -0.0005(4) 0.0006(4) 0.0001(5)
C2 0.0099(5) 0.0112(6) 0.0147(7) -0.0001(5) -0.0005(4) 0.0005(5)
C3 0.0124(5) 0.0154(6) 0.0148(7) 0.0012(5) -0.0022(5) 0.0026(6)
C4 0.0168(6) 0.0201(7) 0.0114(7) 0.0012(5) -0.0011(5) 0.0021(6)
C5 0.0165(6) 0.0184(7) 0.0111(6) 0.0015(6) 0.0022(5) 0.0002(6)
C6 0.0089(5) 0.0101(6) 0.0145(6) -0.0006(5) -0.0007(4) 0.0002(5)
C7 0.0118(5) 0.0130(6) 0.0140(6) 0.0028(5) -0.0007(4) 0.0012(5)
C8 0.0113(6) 0.0114(6) 0.0219(8) -0.0008(5) 0.0032(5) -0.0019(6)

loop_
_atom_type_symbol
_atom_type_description
_atom_type_scat_dispersion_real
_atom_type_scat_dispersion_imag
_atom_type_scat_source
C C 0.0033 0.0000 'International Tables Vol C Tables 4.2.6.8 and 6.1.1.4'
H H 0.0000 0.0000 'International Tables Vol C Tables 4.2.6.8 and 6.1.1.4'
N N 0.0061 0.0000 'International Tables Vol C Tables 4.2.6.8 and 6.1.1.4'
O O 0.0106 0.0000 'International Tables Vol C Tables 4.2.6.8 and 6.1.1.4'

loop_
_geom_angle_atom_site_label_1
_geom_angle_atom_site_label_2
_geom_angle_atom_site_label_3
_geom_angle
C8 O3 H1O3 104.9(19)
C1 N1 C5 123.70(13)
C1 N1 H1N1 116.0(18)
C5 N1 H1N1 120.3(18)
C1 N2 H2N2 115.8(16)
C1 N2 H1N2 114.6(16)
H2N2 N2 H1N2 123(2)
C2 N3 H2N3 113.0(16)
C2 N3 H1N3 115.7(15)
H2N3 N3 H1N3 125(2)
N2 C1 N1 118.52(13)
N2 C1 C2 122.95(13)
N1 C1 C2 118.48(13)
N3 C2 C3 123.85(13)
N3 C2 C1 118.10(13)
C3 C2 C1 117.95(12)
C2 C3 C4 121.14(13)
C2 C3 H3A 119.4
C4 C3 H3A 119.4
C5 C4 C3 119.31(14)
C5 C4 H4A 120.3
C3 C4 H4A 120.3
C4 C5 N1 119.42(14)
C4 C5 H5A 120.3
N1 C5 H5A 120.3
O2 C6 O1 124.51(13)
O2 C6 C7 116.82(13)
O1 C6 C7 118.66(12)
C8 C7 C6 119.27(13)
C8 C7 H7A 107.5
C6 C7 H7A 107.5
C8 C7 H7B 107.5
C6 C7 H7B 107.5
H7A C7 H7B 107.0
O4 C8 O3 121.78(15)
O4 C8 C7 121.03(16)
O3 C8 C7 117.19(13)

loop_
_geom_bond_atom_site_label_1
_geom_bond_atom_site_label_2
_geom_bond_distance
O1 C6 1.2716(19)
O2 C6 1.2542(17)
O3 C8 1.320(2)
O3 H1O3 0.93(4)
O4 C8 1.2168(19)
N1 C1 1.3482(18)
N1 C5 1.3638(19)
N1 H1N1 0.92(3)
N2 C1 1.344(2)
N2 H2N2 0.87(3)
N2 H1N2 0.88(3)
N3 C2 1.3731(19)
N3 H2N3 0.88(3)
N3 H1N3 0.87(2)
C1 C2 1.4305(19)
C2 C3 1.382(2)
C3 C4 1.409(2)
C3 H3A 0.9500
C4 C5 1.361(2)
C4 H4A 0.9500
C5 H5A 0.9500
C6 C7 1.524(2)
C7 C8 1.516(2)
C7 H7A 0.9900
C7 H7B 0.9900

loop_
_geom_hbond_atom_site_label_D
_geom_hbond_atom_site_label_H
_geom_hbond_atom_site_label_A
_geom_hbond_site_symmetry_A
_geom_hbond_distance_DH
_geom_hbond_distance_HA
_geom_hbond_distance_DA
_geom_hbond_angle_DHA
_geom_hbond_publ_flag
O3 H1O3 O1 . 0.93(4) 1.63(3) 2.5208(16) 159(3) yes
N3 H2N3 O4 1_465 0.88(3) 2.16(3) 2.9133(19) 143(2) yes
N2 H2N2 O2 2_656 0.87(3) 2.15(3) 3.0066(18) 168(2) yes
N1 H1N1 O1 1_655 0.92(3) 1.87(3) 2.7782(16) 168(3) yes
N2 H1N2 O2 1_655 0.88(3) 2.12(3) 2.9470(18) 157(3) yes
N3 H1N3 O2 2_656 0.87(2) 2.18(2) 3.0574(19) 178(3) yes
C7 H7B O2 2_646 0.99 2.46 3.3532(19) 149 yes

loop_
_geom_torsion_atom_site_label_1
_geom_torsion_atom_site_label_2
_geom_torsion_atom_site_label_3
_geom_torsion_atom_site_label_4
_geom_torsion
C5 N1 C1 N2 176.82(14)
C5 N1 C1 C2 -0.8(2)
N2 C1 C2 N3 -0.7(2)
N1 C1 C2 N3 176.80(14)
N2 C1 C2 C3 -177.26(15)
N1 C1 C2 C3 0.3(2)
N3 C2 C3 C4 -175.92(16)
C1 C2 C3 C4 0.4(2)
C2 C3 C4 C5 -0.5(2)
C3 C4 C5 N1 0.0(2)
C1 N1 C5 C4 0.7(2)
O2 C6 C7 C8 172.90(13)
O1 C6 C7 C8 -8.2(2)
C6 C7 C8 O4 -175.86(14)
C6 C7 C8 O3 4.6(2)

loop_
_cod_related_entry_id
_cod_related_entry_database
_cod_related_entry_code
1 ChemSpider 30658282
